data_4068259
loop_
_publ_author_name
'Hu, Jian'
'Yip, John H. K.'
'Ma, Dik-Lung'
'Wong, Kwok-Yin'
'Chung, Wai-Hong'

_publ_section_title
;
 Switching on the Phosphorescence of Pyrene by Cycloplatination
;
_journal_issue 1
_journal_name_full Organometallics
_journal_page_first 51
_journal_paper_doi 10.1021/om800410m
_journal_volume 28
_journal_year 2009
_chemical_formula_sum 'C55 H42 Cl2 F3 O3 P3 Pt S'
_chemical_formula_weight 1198.85
_chemical_name_systematic
; 
 ? 
;
_space_group_IT_number 14
_symmetry_cell_setting monoclinic
_symmetry_space_group_name_Hall '-P 2yn'
_symmetry_space_group_name_H-M 'P 1 21/n 1'
_atom_sites_solution_hydrogens geom
_atom_sites_solution_primary direct
_atom_sites_solution_secondary difmap
_audit_creation_method SHELXL-97
_cell_angle_alpha 90.00
_cell_angle_beta 106.6400(10)
_cell_angle_gamma 90.00
_cell_formula_units_Z 4
_cell_length_a 13.5802(6)
_cell_length_b 17.4404(8)
_cell_length_c 21.2316(9)
_cell_measurement_reflns_used 6237
_cell_measurement_temperature 223(2)
_cell_measurement_theta_max 29.06
_cell_measurement_theta_min 2.32
_cell_volume 4818.0(4)
_computing_cell_refinement 'Bruker SMART'
_computing_data_collection 'Bruker SMART'
_computing_data_reduction 'Bruker SAINT'
_computing_molecular_graphics 'Bruker SHELXTL'
_computing_publication_material 'Bruker SHELXTL'
_computing_structure_refinement 'SHELXL-97 (Sheldrick, 1997)'
_computing_structure_solution 'SHELXS-97 (Sheldrick, 1990)'
_diffrn_ambient_temperature 223(2)
_diffrn_measured_fraction_theta_full 1.000
_diffrn_measured_fraction_theta_max 1.000
_diffrn_measurement_device_type 'CCD area detector'
_diffrn_measurement_method 'phi and omega scans'
_diffrn_radiation_monochromator graphite
_diffrn_radiation_source 'fine-focus sealed tube'
_diffrn_radiation_type MoK\a
_diffrn_radiation_wavelength 0.71073
_diffrn_reflns_av_R_equivalents 0.0281
_diffrn_reflns_av_sigmaI/netI 0.0320
_diffrn_reflns_limit_h_max 16
_diffrn_reflns_limit_h_min -17
_diffrn_reflns_limit_k_max 22
_diffrn_reflns_limit_k_min -15
_diffrn_reflns_limit_l_max 24
_diffrn_reflns_limit_l_min -27
_diffrn_reflns_number 34091
_diffrn_reflns_theta_full 27.50
_diffrn_reflns_theta_max 27.50
_diffrn_reflns_theta_min 1.95
_exptl_absorpt_coefficient_mu 3.224
_exptl_absorpt_correction_T_max 0.5649
_exptl_absorpt_correction_T_min 0.3312
_exptl_absorpt_correction_type 'Sadabs,(Sheldrick 2001)'
_exptl_crystal_colour COLOURLESS
_exptl_crystal_density_diffrn 1.653
_exptl_crystal_density_meas 0
_exptl_crystal_density_method 'not measured'
_exptl_crystal_description BLOCK
_exptl_crystal_F_000 2384
_exptl_crystal_size_max 0.44
_exptl_crystal_size_mid 0.40
_exptl_crystal_size_min 0.20
_refine_diff_density_max 1.363
_refine_diff_density_min -0.887
_refine_diff_density_rms 0.101
_refine_ls_extinction_method none
_refine_ls_goodness_of_fit_ref 1.057
_refine_ls_hydrogen_treatment mixed
_refine_ls_matrix_type full
_refine_ls_number_parameters 634
_refine_ls_number_reflns 11067
_refine_ls_number_restraints 13
_refine_ls_restrained_S_all 1.057
_refine_ls_R_factor_all 0.0372
_refine_ls_R_factor_gt 0.0302
_refine_ls_shift/su_max 0.003
_refine_ls_shift/su_mean 0.000
_refine_ls_structure_factor_coef Fsqd
_refine_ls_weighting_details 'calc w=1/[\s^2^(Fo^2^)+(0.0452P)^2^+2.3544P] where P=(Fo^2^+2Fc^2^)/3'
_refine_ls_weighting_scheme calc
_refine_ls_wR_factor_gt 0.0772
_refine_ls_wR_factor_ref 0.0803
_reflns_number_gt 9567
_reflns_number_total 11067
_reflns_threshold_expression >2sigma(I)
_cod_data_source_file om800410m_si_004.cif
_cod_data_source_block 5203
_cod_depositor_comments
;
The following automatic conversions were performed:

'_symmetry_cell_setting' value 'Monoclinic' changed to 'monoclinic'
according to /home/saulius/struct/CIF-dictionaries/cif_core.dic
dictionary named 'cif_core.dic' version 2.4.2 from 2011-04-26.

Automatic conversion script
Id: cif_fix_values 1715 2011-07-08 13:25:40Z adriana 
;
_cod_original_sg_symbol_H-M P2(1)/n
_cod_database_code 4068259

loop_
_symmetry_equiv_pos_as_xyz
'x, y, z'
'-x+1/2, y+1/2, -z+1/2'
'-x, -y, -z'
'x-1/2, -y-1/2, z-1/2'

loop_
_atom_site_label
_atom_site_type_symbol
_atom_site_fract_x
_atom_site_fract_y
_atom_site_fract_z
_atom_site_U_iso_or_equiv
_atom_site_adp_type
_atom_site_occupancy
_atom_site_symmetry_multiplicity
_atom_site_calc_flag
_atom_site_refinement_flags
_atom_site_disorder_assembly
_atom_site_disorder_group
Pt1 Pt 0.887873(8) 0.055324(6) 0.798906(5) 0.02416(5) Uani 1 1 d . . .
P1 P 0.99822(6) 0.14336(4) 0.85816(4) 0.02558(16) Uani 1 1 d . . .
P2 P 0.78976(7) -0.04035(5) 0.73324(4) 0.02888(17) Uani 1 1 d . . .
P3 P 0.99416(6) -0.01939(5) 0.75499(4) 0.02806(17) Uani 1 1 d . . .
C1 C 0.9209(2) 0.20034(18) 0.89640(14) 0.0275(6) Uani 1 1 d . . .
C2 C 0.9555(3) 0.26365(19) 0.93659(16) 0.0359(7) Uani 1 1 d . . .
H2 H 1.0255 0.2770 0.9487 0.043 Uiso 1 1 calc R . .
C3 C 0.8869(3) 0.30657(19) 0.95858(17) 0.0383(8) Uani 1 1 d . . .
H3 H 0.9105 0.3498 0.9850 0.046 Uiso 1 1 calc R . .
C3A C 0.7827(3) 0.28711(18) 0.94234(15) 0.0323(7) Uani 1 1 d . . .
C4 C 0.7099(3) 0.3302(2) 0.96473(17) 0.0413(8) Uani 1 1 d . . .
H4 H 0.7324 0.3733 0.9916 0.050 Uiso 1 1 calc R . .
C5 C 0.6093(3) 0.3106(2) 0.94832(17) 0.0432(9) Uani 1 1 d . . .
H5 H 0.5638 0.3397 0.9647 0.052 Uiso 1 1 calc R . .
C5A C 0.5706(3) 0.2464(2) 0.90655(16) 0.0392(8) Uani 1 1 d . . .
C6 C 0.4670(3) 0.2247(3) 0.88708(19) 0.0489(10) Uani 1 1 d . . .
H6 H 0.4193 0.2529 0.9022 0.059 Uiso 1 1 calc R . .
C7 C 0.4339(3) 0.1635(3) 0.8467(2) 0.0500(10) Uani 1 1 d . . .
H7 H 0.3638 0.1505 0.8340 0.060 Uiso 1 1 calc R . .
C8 C 0.5027(3) 0.1201(2) 0.82397(18) 0.0434(9) Uani 1 1 d . . .
H8 H 0.4785 0.0779 0.7964 0.052 Uiso 1 1 calc R . .
C8A C 0.6072(2) 0.1385(2) 0.84161(15) 0.0331(7) Uani 1 1 d . . .
C9 C 0.6802(2) 0.09570(19) 0.81800(15) 0.0318(7) Uani 1 1 d . . .
H9 H 0.6560 0.0536 0.7903 0.038 Uiso 1 1 calc R . .
C10 C 0.7822(2) 0.11276(17) 0.83353(14) 0.0265(6) Uani 1 1 d . . .
C10A C 0.8174(2) 0.17795(18) 0.87765(14) 0.0273(6) Uani 1 1 d . . .
C13 C 0.8850(3) -0.05440(19) 0.68767(16) 0.0317(7) Uani 1 1 d . . .
H13A H 0.8715 -0.0225 0.6481 0.038 Uiso 1 1 calc R . .
H13B H 0.8924 -0.1083 0.6767 0.038 Uiso 1 1 calc R . .
C15 C 0.7473(2) 0.22218(18) 0.90179(14) 0.0285(6) Uani 1 1 d . . .
C16 C 0.6415(2) 0.20205(19) 0.88337(15) 0.0312(7) Uani 1 1 d . . .
C1G C 0.7858(3) -0.12686(19) 0.77854(16) 0.0340(7) Uani 1 1 d . . .
C6G C 0.8205(3) -0.1966(2) 0.76265(18) 0.0472(9) Uani 1 1 d . . .
H6G H 0.8389 -0.2016 0.7234 0.057 Uiso 1 1 calc R . .
C5G C 0.8284(4) -0.2589(2) 0.8038(2) 0.0577(11) Uani 1 1 d . . .
H5G H 0.8529 -0.3060 0.7928 0.069 Uiso 1 1 calc R . .
C4G C 0.8004(4) -0.2522(2) 0.8613(2) 0.0577(11) Uani 1 1 d . . .
H4G H 0.8079 -0.2941 0.8901 0.069 Uiso 1 1 calc R . .
C3G C 0.7615(4) -0.1841(2) 0.8760(2) 0.0515(10) Uani 1 1 d . . .
H3G H 0.7391 -0.1803 0.9139 0.062 Uiso 1 1 calc R . .
C2G C 0.7550(3) -0.1213(2) 0.83572(18) 0.0435(9) Uani 1 1 d . . .
H2G H 0.7298 -0.0746 0.8468 0.052 Uiso 1 1 calc R . .
C1B C 0.6648(2) -0.0259(2) 0.67559(16) 0.0323(7) Uani 1 1 d . . .
C2B C 0.5798(3) -0.0700(2) 0.6764(2) 0.0452(9) Uani 1 1 d . . .
H2B H 0.5866 -0.1102 0.7068 0.054 Uiso 1 1 calc R . .
C3B C 0.4852(3) -0.0544(2) 0.6320(2) 0.0534(11) Uani 1 1 d . . .
H3B H 0.4276 -0.0837 0.6328 0.064 Uiso 1 1 calc R . .
C4B C 0.4751(3) 0.0032(3) 0.5871(2) 0.0654(13) Uani 1 1 d . . .
H4B H 0.4107 0.0131 0.5570 0.078 Uiso 1 1 calc R . .
C5B C 0.5592(4) 0.0467(3) 0.5860(3) 0.0771(17) Uani 1 1 d . . .
H5B H 0.5522 0.0862 0.5549 0.093 Uiso 1 1 calc R . .
C6B C 0.6534(3) 0.0325(3) 0.6302(2) 0.0546(11) Uani 1 1 d . . .
H6B H 0.7103 0.0628 0.6296 0.065 Uiso 1 1 calc R . .
C1C C 1.0467(3) -0.10355(19) 0.80268(16) 0.0320(7) Uani 1 1 d . . .
C2C C 1.0782(3) -0.1668(2) 0.77345(18) 0.0430(8) Uani 1 1 d . . .
H2C H 1.0736 -0.1656 0.7284 0.052 Uiso 1 1 calc R . .
C3C C 1.1160(4) -0.2310(2) 0.8097(2) 0.0549(11) Uani 1 1 d . . .
H3C H 1.1374 -0.2734 0.7896 0.066 Uiso 1 1 calc R . .
C4C C 1.1225(4) -0.2331(2) 0.8756(2) 0.0588(11) Uani 1 1 d . . .
H4C H 1.1482 -0.2772 0.9004 0.071 Uiso 1 1 calc R . .
C5C C 1.0914(4) -0.1710(2) 0.90564(19) 0.0531(10) Uani 1 1 d . . .
H5C H 1.0961 -0.1729 0.9506 0.064 Uiso 1 1 calc R . .
C6C C 1.0537(3) -0.1063(2) 0.86930(17) 0.0389(8) Uani 1 1 d . . .
H6C H 1.0326 -0.0640 0.8896 0.047 Uiso 1 1 calc R . .
C1D C 1.0951(3) 0.01463(19) 0.72146(16) 0.0328(7) Uani 1 1 d . . .
C2D C 1.1965(3) -0.0095(2) 0.74725(19) 0.0428(8) Uani 1 1 d . . .
H2D H 1.2134 -0.0448 0.7822 0.051 Uiso 1 1 calc R . .
C3D C 1.2719(3) 0.0181(2) 0.7217(2) 0.0524(10) Uani 1 1 d . . .
H3D H 1.3398 0.0005 0.7385 0.063 Uiso 1 1 calc R . .
C4D C 1.2489(4) 0.0709(3) 0.6721(2) 0.0564(11) Uani 1 1 d . . .
H4D H 1.3009 0.0896 0.6551 0.068 Uiso 1 1 calc R . .
C5D C 1.1500(4) 0.0968(3) 0.6473(2) 0.0557(11) Uani 1 1 d . . .
H5D H 1.1347 0.1338 0.6137 0.067 Uiso 1 1 calc R . .
C6D C 1.0721(3) 0.0686(2) 0.67146(19) 0.0447(9) Uani 1 1 d . . .
H6D H 1.0042 0.0860 0.6540 0.054 Uiso 1 1 calc R . .
C1E C 1.1010(2) 0.09858(18) 0.92108(15) 0.0294(6) Uani 1 1 d . . .
C2E C 1.1899(3) 0.0752(2) 0.90741(18) 0.0395(8) Uani 1 1 d . . .
H2E H 1.2037 0.0915 0.8686 0.047 Uiso 1 1 calc R . .
C3E C 1.2586(3) 0.0279(3) 0.9511(2) 0.0547(11) Uani 1 1 d . . .
H3E H 1.3198 0.0127 0.9423 0.066 Uiso 1 1 calc R . .
C4E C 1.2374(3) 0.0029(2) 1.0075(2) 0.0553(11) Uani 1 1 d . . .
H4E H 1.2837 -0.0301 1.0366 0.066 Uiso 1 1 calc R . .
C5E C 1.1506(3) 0.0253(2) 1.02128(18) 0.0492(10) Uani 1 1 d . . .
H5E H 1.1369 0.0079 1.0598 0.059 Uiso 1 1 calc R . .
C6E C 1.0807(3) 0.0745(2) 0.97844(17) 0.0399(8) Uani 1 1 d . . .
H6E H 1.0210 0.0909 0.9885 0.048 Uiso 1 1 calc R . .
C1F C 1.0532(2) 0.20798(18) 0.81109(15) 0.0291(6) Uani 1 1 d . . .
C2F C 1.1445(3) 0.2480(2) 0.83823(17) 0.0378(8) Uani 1 1 d . . .
H2F H 1.1815 0.2406 0.8825 0.045 Uiso 1 1 calc R . .
C3F C 1.1802(3) 0.2985(2) 0.7997(2) 0.0490(10) Uani 1 1 d . . .
H3F H 1.2423 0.3249 0.8176 0.059 Uiso 1 1 calc R . .
C4F C 1.1255(3) 0.3103(2) 0.7356(2) 0.0548(11) Uani 1 1 d . . .
H4F H 1.1500 0.3451 0.7098 0.066 Uiso 1 1 calc R . .
C5F C 1.0351(4) 0.2718(3) 0.7085(2) 0.0576(11) Uani 1 1 d . . .
H5F H 0.9984 0.2800 0.6642 0.069 Uiso 1 1 calc R . .
C6F C 0.9981(3) 0.2211(2) 0.74619(17) 0.0425(8) Uani 1 1 d . . .
H6F H 0.9356 0.1954 0.7278 0.051 Uiso 1 1 calc R . .
C1S C 0.0113(4) 0.3729(3) 0.5378(3) 0.0771(15) Uani 1 1 d . . .
H1S1 H -0.0380 0.3317 0.5371 0.092 Uiso 1 1 calc R . .
H1S2 H -0.0019 0.3927 0.4929 0.092 Uiso 1 1 calc R . .
Cl1 Cl 0.13482(14) 0.33717(9) 0.56435(8) 0.0918(4) Uani 1 1 d . . .
Cl2 Cl -0.00532(13) 0.44790(8) 0.59112(8) 0.0850(4) Uani 1 1 d . . .
C18 C 0.8467(4) 0.0755(2) 0.4784(2) 0.0543(10) Uani 1 1 d D . .
F1 F 0.8334(5) 0.0927(4) 0.4164(2) 0.102(2) Uani 0.80 1 d P A 1
F2 F 0.9476(4) 0.0631(3) 0.5004(3) 0.1022(15) Uani 0.80 1 d P A 1
F3 F 0.8010(5) 0.0137(2) 0.4852(3) 0.1193(19) Uani 0.80 1 d P A 1
S1 S 0.81273(10) 0.15447(8) 0.52300(7) 0.0411(3) Uani 0.80 1 d P A 1
O1 O 0.8678(6) 0.2176(3) 0.5091(3) 0.111(2) Uani 0.80 1 d P A 1
O2 O 0.8415(5) 0.1261(8) 0.5893(4) 0.0696(13) Uani 0.80 1 d P A 1
O3 O 0.7039(3) 0.1604(3) 0.4949(2) 0.0805(14) Uani 0.80 1 d P A 1
S1A S 0.8502(5) 0.1543(5) 0.5326(4) 0.050 Uiso 0.20 1 d PD A 2
O2A O 0.836(2) 0.127(3) 0.5927(15) 0.080 Uiso 0.20 1 d PD A 2
O3A O 0.9449(12) 0.1826(11) 0.5386(9) 0.080 Uiso 0.20 1 d PD A 2
O1A O 0.7651(13) 0.1959(12) 0.4956(9) 0.080 Uiso 0.20 1 d PD A 2
F1A F 0.7532(13) 0.0433(12) 0.4555(10) 0.100 Uiso 0.20 1 d PD A 2
F3A F 0.9015(16) 0.0172(11) 0.5080(9) 0.100 Uiso 0.20 1 d PD A 2
F2A F 0.8719(18) 0.085(2) 0.4256(11) 0.100 Uiso 0.20 1 d PD A 2

loop_
_atom_site_aniso_label
_atom_site_aniso_U_11
_atom_site_aniso_U_22
_atom_site_aniso_U_33
_atom_site_aniso_U_23
_atom_site_aniso_U_13
_atom_site_aniso_U_12
Pt1 0.02294(7) 0.02533(7) 0.02306(7) -0.00210(4) 0.00474(4) -0.00108(4)
P1 0.0232(4) 0.0277(4) 0.0250(4) -0.0025(3) 0.0056(3) -0.0010(3)
P2 0.0291(4) 0.0304(4) 0.0258(4) -0.0044(3) 0.0056(3) -0.0041(3)
P3 0.0282(4) 0.0298(4) 0.0251(4) -0.0018(3) 0.0059(3) 0.0026(3)
C1 0.0277(15) 0.0280(16) 0.0271(15) -0.0002(12) 0.0082(12) -0.0005(12)
C2 0.0341(18) 0.0337(18) 0.0389(18) -0.0063(14) 0.0086(14) -0.0052(14)
C3 0.046(2) 0.0302(17) 0.0367(18) -0.0077(14) 0.0090(15) -0.0023(14)
C3A 0.0400(18) 0.0296(17) 0.0274(15) 0.0010(13) 0.0100(13) 0.0055(13)
C4 0.055(2) 0.0362(19) 0.0331(17) -0.0013(15) 0.0139(16) 0.0136(16)
C5 0.049(2) 0.048(2) 0.0373(18) 0.0037(16) 0.0193(16) 0.0208(17)
C5A 0.0386(19) 0.050(2) 0.0310(17) 0.0116(15) 0.0138(14) 0.0154(16)
C6 0.034(2) 0.073(3) 0.045(2) 0.011(2) 0.0208(17) 0.0193(19)
C7 0.0274(18) 0.074(3) 0.051(2) 0.009(2) 0.0139(16) 0.0042(18)
C8 0.0295(18) 0.061(2) 0.0398(19) 0.0015(17) 0.0104(15) -0.0013(16)
C8A 0.0270(16) 0.0420(19) 0.0309(16) 0.0068(14) 0.0091(13) 0.0017(13)
C9 0.0308(17) 0.0340(18) 0.0287(16) -0.0016(13) 0.0057(13) -0.0023(13)
C10 0.0245(15) 0.0289(16) 0.0261(14) 0.0015(12) 0.0074(11) 0.0014(12)
C10A 0.0272(15) 0.0296(16) 0.0241(14) 0.0032(12) 0.0057(11) 0.0006(12)
C13 0.0311(17) 0.0371(18) 0.0260(15) -0.0035(12) 0.0065(13) -0.0020(13)
C15 0.0320(16) 0.0296(16) 0.0233(14) 0.0047(12) 0.0068(12) 0.0071(12)
C16 0.0300(16) 0.0402(18) 0.0251(15) 0.0092(13) 0.0104(12) 0.0074(13)
C1G 0.0378(18) 0.0321(17) 0.0294(16) -0.0030(13) 0.0052(13) -0.0070(14)
C6G 0.069(3) 0.037(2) 0.039(2) -0.0100(16) 0.0219(18) -0.0094(18)
C5G 0.085(3) 0.031(2) 0.062(3) -0.0063(18) 0.028(2) -0.005(2)
C4G 0.085(3) 0.033(2) 0.059(3) 0.0076(18) 0.026(2) -0.006(2)
C3G 0.071(3) 0.046(2) 0.044(2) 0.0062(17) 0.027(2) -0.005(2)
C2G 0.056(2) 0.037(2) 0.041(2) -0.0034(16) 0.0193(17) 0.0009(17)
C1B 0.0286(16) 0.0346(17) 0.0311(16) -0.0051(13) 0.0044(13) -0.0022(13)
C2B 0.039(2) 0.044(2) 0.050(2) 0.0010(17) 0.0085(17) -0.0089(16)
C3B 0.031(2) 0.059(3) 0.067(3) -0.006(2) 0.0070(19) -0.0151(17)
C4B 0.036(2) 0.071(3) 0.076(3) 0.014(3) -0.006(2) 0.001(2)
C5B 0.046(3) 0.077(4) 0.091(4) 0.043(3) -0.008(3) -0.004(2)
C6B 0.036(2) 0.055(2) 0.063(3) 0.018(2) -0.0004(19) -0.0075(18)
C1C 0.0332(17) 0.0285(16) 0.0317(16) -0.0004(13) 0.0055(13) 0.0040(13)
C2C 0.053(2) 0.039(2) 0.0355(18) -0.0032(15) 0.0105(16) 0.0100(17)
C3C 0.077(3) 0.035(2) 0.052(2) -0.0036(17) 0.017(2) 0.018(2)
C4C 0.079(3) 0.039(2) 0.053(2) 0.0108(19) 0.012(2) 0.020(2)
C5C 0.075(3) 0.048(2) 0.0336(19) 0.0064(17) 0.0110(19) 0.016(2)
C6C 0.048(2) 0.0357(19) 0.0323(17) -0.0027(14) 0.0099(15) 0.0049(15)
C1D 0.0318(17) 0.0359(18) 0.0318(16) -0.0070(14) 0.0108(13) 0.0007(13)
C2D 0.0321(19) 0.044(2) 0.048(2) -0.0057(16) 0.0053(15) 0.0022(15)
C3D 0.0293(19) 0.052(2) 0.077(3) -0.015(2) 0.0161(19) -0.0029(17)
C4D 0.055(3) 0.056(3) 0.068(3) -0.018(2) 0.034(2) -0.016(2)
C5D 0.062(3) 0.057(3) 0.054(2) 0.005(2) 0.026(2) -0.011(2)
C6D 0.044(2) 0.049(2) 0.042(2) 0.0051(16) 0.0138(17) 0.0029(17)
C1E 0.0255(15) 0.0306(17) 0.0272(15) -0.0041(12) -0.0004(12) -0.0024(12)
C2E 0.0317(18) 0.044(2) 0.041(2) -0.0019(16) 0.0084(15) 0.0025(15)
C3E 0.033(2) 0.058(3) 0.066(3) 0.006(2) 0.0032(19) 0.0153(18)
C4E 0.048(2) 0.053(3) 0.051(2) 0.0090(19) -0.0075(19) 0.0081(19)
C5E 0.055(3) 0.053(2) 0.0300(18) 0.0069(17) -0.0032(16) -0.0018(19)
C6E 0.0382(19) 0.047(2) 0.0316(17) -0.0008(15) 0.0047(14) -0.0005(16)
C1F 0.0302(16) 0.0282(16) 0.0303(15) -0.0024(12) 0.0108(12) -0.0010(12)
C2F 0.0356(18) 0.0367(19) 0.0396(19) -0.0032(14) 0.0086(15) -0.0063(14)
C3F 0.041(2) 0.048(2) 0.059(2) -0.0038(18) 0.0160(18) -0.0182(17)
C4F 0.064(3) 0.051(2) 0.054(2) 0.0085(19) 0.025(2) -0.019(2)
C5F 0.065(3) 0.064(3) 0.039(2) 0.0126(19) 0.0076(19) -0.016(2)
C6F 0.042(2) 0.045(2) 0.0357(18) 0.0039(16) 0.0038(15) -0.0128(16)
C1S 0.089(4) 0.067(3) 0.062(3) 0.003(2) 0.000(3) -0.012(3)
Cl1 0.1132(13) 0.0846(10) 0.0820(10) -0.0131(8) 0.0349(9) 0.0043(9)
Cl2 0.0763(10) 0.0853(10) 0.0871(10) -0.0036(7) 0.0132(8) 0.0048(7)
C18 0.057(3) 0.041(2) 0.068(3) 0.002(2) 0.024(2) 0.0005(19)
F1 0.183(7) 0.077(3) 0.050(2) -0.013(2) 0.037(3) 0.026(4)
F2 0.081(3) 0.116(4) 0.122(4) 0.001(3) 0.050(3) 0.045(2)
F3 0.165(5) 0.038(2) 0.178(5) -0.011(3) 0.088(4) -0.036(3)
S1 0.0415(7) 0.0416(6) 0.0417(7) 0.0055(5) 0.0144(6) -0.0016(6)
O1 0.191(6) 0.046(3) 0.141(5) -0.035(3) 0.119(5) -0.052(3)
O2 0.053(2) 0.114(4) 0.046(2) 0.023(2) 0.0194(18) 0.036(2)
O3 0.051(2) 0.114(4) 0.063(3) 0.002(2) -0.004(2) 0.035(2)

loop_
_atom_type_symbol
_atom_type_description
_atom_type_scat_dispersion_real
_atom_type_scat_dispersion_imag
_atom_type_scat_source
C C 0.0033 0.0016 'International Tables Vol C Tables 4.2.6.8 and 6.1.1.4'
H H 0.0000 0.0000 'International Tables Vol C Tables 4.2.6.8 and 6.1.1.4'
O O 0.0106 0.0060 'International Tables Vol C Tables 4.2.6.8 and 6.1.1.4'
F F 0.0171 0.0103 'International Tables Vol C Tables 4.2.6.8 and 6.1.1.4'
P P 0.1023 0.0942 'International Tables Vol C Tables 4.2.6.8 and 6.1.1.4'
S S 0.1246 0.1234 'International Tables Vol C Tables 4.2.6.8 and 6.1.1.4'
Pt Pt -1.7033 8.3905 'International Tables Vol C Tables 4.2.6.8 and 6.1.1.4'
Cl Cl 0.1484 0.1585 'International Tables Vol C Tables 4.2.6.8 and 6.1.1.4'

loop_
_geom_angle_atom_site_label_1
_geom_angle_atom_site_label_2
_geom_angle_atom_site_label_3
_geom_angle
C10 Pt1 P1 83.63(9)
C10 Pt1 P3 173.92(9)
P1 Pt1 P3 102.41(3)
C10 Pt1 P2 103.01(9)
P1 Pt1 P2 173.32(3)
P3 Pt1 P2 70.96(3)
C1 P1 C1F 107.00(14)
C1 P1 C1E 109.37(14)
C1F P1 C1E 108.97(15)
C1 P1 Pt1 104.28(10)
C1F P1 Pt1 115.44(10)
C1E P1 Pt1 111.47(10)
C1G P2 C1B 108.29(16)
C1G P2 C13 107.63(16)
C1B P2 C13 109.17(15)
C1G P2 Pt1 112.33(11)
C1B P2 Pt1 124.81(12)
C13 P2 Pt1 92.43(10)
C1C P3 C1D 105.28(16)
C1C P3 C13 105.41(15)
C1D P3 C13 109.51(15)
C1C P3 Pt1 114.84(11)
C1D P3 Pt1 126.75(11)
C13 P3 Pt1 92.45(11)
C2 C1 C10A 122.0(3)
C2 C1 P1 125.2(2)
C10A C1 P1 112.7(2)
C3 C2 C1 119.8(3)
C2 C3 C3A 121.3(3)
C3 C3A C15 119.0(3)
C3 C3A C4 122.6(3)
C15 C3A C4 118.4(3)
C5 C4 C3A 121.7(3)
C4 C5 C5A 121.4(3)
C6 C5A C16 118.1(4)
C6 C5A C5 123.7(3)
C16 C5A C5 118.3(3)
C7 C6 C5A 121.3(3)
C6 C7 C8 120.7(4)
C7 C8 C8A 120.9(4)
C8 C8A C16 118.3(3)
C8 C8A C9 122.4(3)
C16 C8A C9 119.3(3)
C10 C9 C8A 123.8(3)
C9 C10 C10A 116.6(3)
C9 C10 Pt1 125.0(2)
C10A C10 Pt1 118.4(2)
C1 C10A C15 117.7(3)
C1 C10A C10 121.0(3)
C15 C10A C10 121.3(3)
P2 C13 P3 94.50(15)
C3A C15 C16 120.2(3)
C3A C15 C10A 120.2(3)
C16 C15 C10A 119.5(3)
C8A C16 C15 119.5(3)
C8A C16 C5A 120.5(3)
C15 C16 C5A 120.0(3)
C6G C1G C2G 118.8(3)
C6G C1G P2 122.9(3)
C2G C1G P2 118.0(3)
C5G C6G C1G 120.6(4)
C6G C5G C4G 120.0(4)
C3G C4G C5G 119.8(4)
C4G C3G C2G 120.4(4)
C3G C2G C1G 120.3(3)
C6B C1B C2B 119.3(3)
C6B C1B P2 118.2(3)
C2B C1B P2 122.5(3)
C3B C2B C1B 119.6(4)
C4B C3B C2B 120.5(4)
C3B C4B C5B 120.0(4)
C6B C5B C4B 120.1(4)
C5B C6B C1B 120.4(4)
C6C C1C C2C 119.0(3)
C6C C1C P3 119.9(3)
C2C C1C P3 121.0(3)
C3C C2C C1C 120.7(3)
C2C C3C C4C 119.8(4)
C3C C4C C5C 120.6(4)
C6C C5C C4C 119.8(4)
C5C C6C C1C 120.2(3)
C6D C1D C2D 119.1(3)
C6D C1D P3 119.5(3)
C2D C1D P3 121.3(3)
C3D C2D C1D 120.2(4)
C4D C3D C2D 120.6(4)
C3D C4D C5D 120.1(4)
C4D C5D C6D 120.4(4)
C1D C6D C5D 119.7(4)
C2E C1E C6E 120.0(3)
C2E C1E P1 120.5(3)
C6E C1E P1 118.3(3)
C1E C2E C3E 119.8(4)
C4E C3E C2E 120.1(4)
C5E C4E C3E 120.5(4)
C4E C5E C6E 120.5(4)
C1E C6E C5E 119.1(4)
C6F C1F C2F 119.4(3)
C6F C1F P1 117.6(2)
C2F C1F P1 122.9(2)
C3F C2F C1F 119.7(3)
C4F C3F C2F 120.1(4)
C3F C4F C5F 120.8(4)
C4F C5F C6F 119.9(4)
C5F C6F C1F 120.0(3)
Cl1 C1S Cl2 110.1(3)
F2A C18 F3 118.0(17)
F2A C18 F3A 105.1(13)
F3 C18 F3A 61.1(9)
F2A C18 F1 23.2(11)
F3 C18 F1 112.1(6)
F3A C18 F1 123.6(10)
F2A C18 F2 79.6(11)
F3 C18 F2 107.9(5)
F3A C18 F2 47.1(10)
F1 C18 F2 102.7(5)
F2A C18 F1A 101.4(14)
F3 C18 F1A 41.1(8)
F3A C18 F1A 101.3(11)
F1 C18 F1A 83.6(10)
F2 C18 F1A 145.8(10)
F2A C18 S1A 120.5(17)
F3 C18 S1A 120.2(5)
F3A C18 S1A 112.5(10)
F1 C18 S1A 116.3(5)
F2 C18 S1A 93.7(4)
F1A C18 S1A 113.8(11)
F2A C18 S1 122.7(16)
F3 C18 S1 112.4(4)
F3A C18 S1 122.5(10)
F1 C18 S1 111.8(4)
F2 C18 S1 109.4(4)
F1A C18 S1 98.8(10)
S1A C18 S1 15.7(2)
O1 S1 O3 113.8(4)
O1 S1 O2 117.5(6)
O3 S1 O2 113.1(3)
O1 S1 C18 104.8(3)
O3 S1 C18 103.1(3)
O2 S1 C18 102.3(6)
O3A S1A O1A 118.3(11)
O3A S1A O2A 113.9(14)
O1A S1A O2A 112.3(13)
O3A S1A C18 101.0(10)
O1A S1A C18 99.9(10)
O2A S1A C18 109(3)

loop_
_geom_bond_atom_site_label_1
_geom_bond_atom_site_label_2
_geom_bond_distance
Pt1 C10 2.051(3)
Pt1 P1 2.2596(8)
Pt1 P3 2.3285(8)
Pt1 P2 2.3323(8)
P1 C1 1.800(3)
P1 C1F 1.804(3)
P1 C1E 1.809(3)
P2 C1G 1.798(3)
P2 C1B 1.803(3)
P2 C13 1.840(3)
P3 C1C 1.810(3)
P3 C1D 1.816(3)
P3 C13 1.844(3)
C1 C2 1.392(4)
C1 C10A 1.402(4)
C2 C3 1.377(5)
C3 C3A 1.399(5)
C3A C15 1.420(4)
C3A C4 1.427(5)
C4 C5 1.354(5)
C5 C5A 1.431(5)
C5A C6 1.400(5)
C5A C16 1.428(4)
C6 C7 1.362(6)
C7 C8 1.391(5)
C8 C8A 1.397(5)
C8A C16 1.413(5)
C8A C9 1.440(5)
C9 C10 1.363(4)
C10 C10A 1.464(4)
C10A C15 1.429(4)
C15 C16 1.421(4)
C1G C6G 1.381(5)
C1G C2G 1.396(5)
C6G C5G 1.380(6)
C5G C4G 1.383(6)
C4G C3G 1.372(6)
C3G C2G 1.377(5)
C1B C6B 1.379(5)
C1B C2B 1.391(5)
C2B C3B 1.385(6)
C3B C4B 1.363(6)
C4B C5B 1.378(7)
C5B C6B 1.376(6)
C1C C6C 1.391(5)
C1C C2C 1.393(5)
C2C C3C 1.372(5)
C3C C4C 1.378(6)
C4C C5C 1.382(6)
C5C C6C 1.380(5)
C1D C6D 1.385(5)
C1D C2D 1.393(5)
C2D C3D 1.376(5)
C3D C4D 1.366(7)
C4D C5D 1.371(6)
C5D C6D 1.392(5)
C1E C2E 1.382(5)
C1E C6E 1.388(5)
C2E C3E 1.385(5)
C3E C4E 1.380(6)
C4E C5E 1.350(6)
C5E C6E 1.403(5)
C1F C6F 1.385(5)
C1F C2F 1.396(4)
C2F C3F 1.381(5)
C3F C4F 1.367(6)
C4F C5F 1.372(6)
C5F C6F 1.381(5)
C1S Cl1 1.726(6)
C1S Cl2 1.787(6)
C18 F2A 1.273(17)
C18 F3 1.274(6)
C18 F3A 1.310(14)
C18 F1 1.310(6)
C18 F2 1.334(6)
C18 F1A 1.345(15)
C18 S1A 1.784(9)
C18 S1 1.803(5)
S1 O1 1.409(4)
S1 O3 1.431(4)
S1 O2 1.436(5)
S1A O3A 1.349(15)
S1A O1A 1.400(15)
S1A O2A 1.424(18)
